data_4107317
loop_
_publ_author_name
'Yoshihiro Matano'
'Tooru Miyajima'
'Noriaki Ochi'
'Takashi Nakabuchi'
'Motoo Shiro'
'Yoshihide Nakao'
'Shigeyoshi Sakaki'
'Hiroshi Imahori'

_publ_contact_author_email matano@scl.kyoto-u.ac.jp
_publ_contact_author_fax +81-75-383-2571
_publ_contact_author_name 'Yoshihiro Matano'
_publ_contact_author_phone +81-75-383-2567
_publ_section_title
;
 Syntheses, Structures, and Coordination Chemistry of Phosphole-Containing
 Hybrid Calixphyrins: Promising Macrocyclic P,N2,X-Mixed Donor Ligands for
 Designing Reactive Transition-Metal Complexes
;
_journal_name_full 'Journal of the American Chemical Society'
_journal_page_first 990
_journal_page_last 1002
_journal_paper_doi 10.1021/ja076709o
_journal_volume 130
_journal_year 2008
_chemical_formula_moiety 'C45 H39 Au Cl N2 P S '
_chemical_formula_sum 'C45 H39 Au Cl N2 P S'
_chemical_formula_weight 903.23
_chemical_name_systematic
; 
 ? 
;
_space_group_IT_number 14
_symmetry_cell_setting monoclinic
_symmetry_Int_Tables_number 14
_symmetry_space_group_name_Hall '-P 2ybc'
_symmetry_space_group_name_H-M 'P 1 21/c 1'
_atom_sites_solution_hydrogens geom
_atom_sites_solution_primary direct
_atom_sites_solution_secondary difmap
_audit_creation_method SHELXL-97
_cell_angle_alpha 90.00
_cell_angle_beta 96.749(2)
_cell_angle_gamma 90.00
_cell_formula_units_Z 4
_cell_length_a 14.7171(16)
_cell_length_b 12.7237(13)
_cell_length_c 20.121(2)
_cell_measurement_temperature 123(2)
_cell_measurement_theta_max 27.5
_cell_measurement_theta_min 3.1
_cell_volume 3741.7(7)
_computing_cell_refinement CrystalClear
_computing_data_collection CrystalClear
_computing_data_reduction CrystalStructure
_computing_publication_material 'CrystalStructure 3.8.0'
_computing_structure_refinement 'SHELXL-97 (Sheldrick, 1997)'
_computing_structure_solution SIR97
_diffrn_ambient_temperature 123(2)
_diffrn_detector_area_resol_mean 7.31
_diffrn_measured_fraction_theta_full 0.994
_diffrn_measured_fraction_theta_max 0.994
_diffrn_measurement_device_type 'Rigaku Saturn'
_diffrn_measurement_method \w
_diffrn_radiation_monochromator graphite
_diffrn_radiation_source 'fine-focus sealed tube'
_diffrn_radiation_type MoK\a
_diffrn_radiation_wavelength 0.71070
_diffrn_reflns_av_R_equivalents 0.0285
_diffrn_reflns_av_sigmaI/netI 0.0291
_diffrn_reflns_limit_h_max 19
_diffrn_reflns_limit_h_min -18
_diffrn_reflns_limit_k_max 16
_diffrn_reflns_limit_k_min -13
_diffrn_reflns_limit_l_max 26
_diffrn_reflns_limit_l_min -26
_diffrn_reflns_number 28857
_diffrn_reflns_theta_full 27.48
_diffrn_reflns_theta_max 27.48
_diffrn_reflns_theta_min 3.05
_exptl_absorpt_coefficient_mu 4.137
_exptl_absorpt_correction_T_max 0.8198
_exptl_absorpt_correction_T_min 0.3253
_exptl_absorpt_correction_type multi-scan
_exptl_absorpt_process_details 'Jacobson, R. (1998) Private communication'
_exptl_crystal_colour red
_exptl_crystal_density_diffrn 1.603
_exptl_crystal_description platelet
_exptl_crystal_F_000 1800
_exptl_crystal_size_max 0.35
_exptl_crystal_size_mid 0.20
_exptl_crystal_size_min 0.05
_refine_diff_density_max 3.005
_refine_diff_density_min -1.312
_refine_diff_density_rms 0.096
_refine_ls_extinction_method none
_refine_ls_goodness_of_fit_ref 1.044
_refine_ls_hydrogen_treatment refall
_refine_ls_matrix_type full
_refine_ls_number_parameters 461
_refine_ls_number_reflns 8524
_refine_ls_number_restraints 0
_refine_ls_restrained_S_all 1.044
_refine_ls_R_factor_all 0.0368
_refine_ls_R_factor_gt 0.0306
_refine_ls_shift/su_max 0.001
_refine_ls_shift/su_mean 0.000
_refine_ls_structure_factor_coef Fsqd
_refine_ls_weighting_details 'calc w=1/[\s^2^(Fo^2^)+(0.0150P)^2^+9.0000P] where P=(Fo^2^+2Fc^2^)/3'
_refine_ls_weighting_scheme calc
_refine_ls_wR_factor_gt 0.0622
_refine_ls_wR_factor_ref 0.0646
_reflns_number_gt 7344
_reflns_number_total 8524
_reflns_threshold_expression >2sigma(I)
_cod_data_source_file ja076709o-file006.cif
_cod_data_source_block shelxl
_cod_database_code 4107317

loop_
_symmetry_equiv_pos_as_xyz
'x, y, z'
'-x, y+1/2, -z+1/2'
'-x, -y, -z'
'x, -y-1/2, z-1/2'

loop_
_atom_site_label
_atom_site_type_symbol
_atom_site_fract_x
_atom_site_fract_y
_atom_site_fract_z
_atom_site_U_iso_or_equiv
_atom_site_adp_type
_atom_site_occupancy
_atom_site_symmetry_multiplicity
_atom_site_calc_flag
_atom_site_refinement_flags
Au1 Au 0.350525(8) 0.259111(11) 0.224456(6) 0.02733(5) Uani 1 1 d .
Cl1 Cl 0.31769(7) 0.24751(9) 0.11043(5) 0.0483(3) Uani 1 1 d .
S1 S 0.17022(5) 0.45775(6) 0.22305(4) 0.02368(16) Uani 1 1 d .
P1 P 0.37658(5) 0.27361(7) 0.33561(4) 0.02215(17) Uani 1 1 d .
N1 N 0.14266(17) 0.2468(2) 0.27060(13) 0.0226(5) Uani 1 1 d .
N2 N 0.32980(17) 0.5638(2) 0.27382(13) 0.0239(6) Uani 1 1 d .
C1 C 0.2766(2) 0.2416(2) 0.37676(15) 0.0227(6) Uani 1 1 d .
C2 C 0.2548(2) 0.3287(3) 0.40856(16) 0.0236(7) Uani 1 1 d .
C3 C 0.1754(2) 0.3625(3) 0.44453(18) 0.0290(7) Uani 1 1 d .
H1 H 0.1841 0.3400 0.4920 0.035 Uiso 1 1 calc R
H2 H 0.1171 0.3331 0.4227 0.035 Uiso 1 1 calc R
C4 C 0.1766(2) 0.4825(3) 0.4387(2) 0.0347(8) Uani 1 1 d .
H3 H 0.1508 0.5154 0.4769 0.042 Uiso 1 1 calc R
H4 H 0.1407 0.5058 0.3966 0.042 Uiso 1 1 calc R
C5 C 0.2785(2) 0.5120(3) 0.43923(18) 0.0296(7) Uani 1 1 d .
H5 H 0.2856 0.5780 0.4143 0.036 Uiso 1 1 calc R
H6 H 0.3090 0.5197 0.4855 0.036 Uiso 1 1 calc R
C6 C 0.3161(2) 0.4196(2) 0.40460(16) 0.0224(6) Uani 1 1 d .
C7 C 0.3859(2) 0.4072(2) 0.36810(15) 0.0219(6) Uani 1 1 d .
C8 C 0.2214(2) 0.1414(3) 0.36376(17) 0.0273(7) Uani 1 1 d .
C9 C 0.2814(2) 0.0493(3) 0.3438(2) 0.0380(9) Uani 1 1 d .
H7 H 0.2435 -0.0136 0.3353 0.046 Uiso 1 1 calc R
H8 H 0.3301 0.0353 0.3803 0.046 Uiso 1 1 calc R
H9 H 0.3086 0.0680 0.3032 0.046 Uiso 1 1 calc R
C10 C 0.1783(3) 0.1077(3) 0.42700(19) 0.0356(8) Uani 1 1 d .
H10 H 0.1307 0.1581 0.4355 0.043 Uiso 1 1 calc R
H11 H 0.2257 0.1061 0.4655 0.043 Uiso 1 1 calc R
H12 H 0.1512 0.0376 0.4200 0.043 Uiso 1 1 calc R
C11 C 0.1474(2) 0.1605(2) 0.30605(16) 0.0236(7) Uani 1 1 d .
C12 C 0.0762(2) 0.0851(3) 0.28173(17) 0.0273(7) Uani 1 1 d .
H13 H 0.0666 0.0176 0.2998 0.033 Uiso 1 1 calc R
C13 C 0.0271(2) 0.1300(2) 0.22901(17) 0.0267(7) Uani 1 1 d .
H14 H -0.0245 0.1010 0.2026 0.032 Uiso 1 1 calc R
C14 C 0.0685(2) 0.2322(2) 0.22026(16) 0.0225(6) Uani 1 1 d .
C15 C 0.0446(2) 0.3033(2) 0.17073(16) 0.0228(6) Uani 1 1 d .
C16 C 0.0879(2) 0.4043(2) 0.16411(16) 0.0237(7) Uani 1 1 d .
C17 C 0.0664(2) 0.4730(3) 0.11099(17) 0.0274(7) Uani 1 1 d .
H15 H 0.0249 0.4566 0.0726 0.033 Uiso 1 1 calc R
C18 C 0.1122(2) 0.5690(3) 0.12001(17) 0.0264(7) Uani 1 1 d .
H16 H 0.1041 0.6248 0.0885 0.032 Uiso 1 1 calc R
C19 C 0.1702(2) 0.5753(2) 0.17871(16) 0.0228(6) Uani 1 1 d .
C20 C 0.2222(2) 0.6675(2) 0.20283(16) 0.0235(6) Uani 1 1 d .
C21 C 0.2965(2) 0.6618(2) 0.25030(16) 0.0233(6) Uani 1 1 d .
C22 C 0.3525(2) 0.7441(3) 0.28442(15) 0.0241(6) Uani 1 1 d .
H17 H 0.3453 0.8178 0.2782 0.029 Uiso 1 1 calc R
C23 C 0.4170(2) 0.6949(3) 0.32686(16) 0.0260(7) Uani 1 1 d .
H18 H 0.4641 0.7271 0.3563 0.031 Uiso 1 1 calc R
C24 C 0.3998(2) 0.5826(3) 0.31835(16) 0.0233(6) Uani 1 1 d .
C25 C 0.4540(2) 0.4909(3) 0.35154(16) 0.0249(7) Uani 1 1 d .
C26 C 0.5169(2) 0.4498(3) 0.30106(19) 0.0336(8) Uani 1 1 d .
H19 H 0.4802 0.4347 0.2583 0.040 Uiso 1 1 calc R
H20 H 0.5475 0.3854 0.3185 0.040 Uiso 1 1 calc R
H21 H 0.5629 0.5032 0.2943 0.040 Uiso 1 1 calc R
C27 C 0.5126(2) 0.5263(3) 0.41540(18) 0.0364(9) Uani 1 1 d .
H22 H 0.5569 0.5790 0.4042 0.044 Uiso 1 1 calc R
H23 H 0.5453 0.4656 0.4366 0.044 Uiso 1 1 calc R
H24 H 0.4732 0.5569 0.4464 0.044 Uiso 1 1 calc R
C28 C 0.4709(2) 0.1987(3) 0.37979(17) 0.0261(7) Uani 1 1 d .
C29 C 0.5245(2) 0.1336(3) 0.34593(18) 0.0280(7) Uani 1 1 d .
H25 H 0.5155 0.1310 0.2984 0.034 Uiso 1 1 calc R
C30 C 0.5920(2) 0.0713(3) 0.38117(19) 0.0358(8) Uani 1 1 d .
H26 H 0.6281 0.0254 0.3578 0.043 Uiso 1 1 calc R
C31 C 0.6061(3) 0.0768(3) 0.4498(2) 0.0441(10) Uani 1 1 d .
H27 H 0.6529 0.0356 0.4737 0.053 Uiso 1 1 calc R
C32 C 0.5526(3) 0.1420(4) 0.4844(2) 0.0500(11) Uani 1 1 d .
H28 H 0.5621 0.1446 0.5319 0.060 Uiso 1 1 calc R
C33 C 0.4852(3) 0.2036(3) 0.44952(19) 0.0402(9) Uani 1 1 d .
H29 H 0.4488 0.2489 0.4731 0.048 Uiso 1 1 calc R
C34 C -0.0348(2) 0.2801(2) 0.11935(16) 0.0231(6) Uani 1 1 d .
C35 C -0.1238(2) 0.2986(3) 0.13361(17) 0.0279(7) Uani 1 1 d .
H30 H -0.1340 0.3214 0.1771 0.033 Uiso 1 1 calc R
C36 C -0.1975(2) 0.2841(3) 0.08527(18) 0.0339(8) Uani 1 1 d .
H31 H -0.2578 0.2977 0.0955 0.041 Uiso 1 1 calc R
C37 C -0.1837(3) 0.2502(3) 0.02247(18) 0.0359(8) Uani 1 1 d .
H32 H -0.2343 0.2416 -0.0111 0.043 Uiso 1 1 calc R
C38 C -0.0967(3) 0.2288(3) 0.00836(18) 0.0376(9) Uani 1 1 d .
H33 H -0.0876 0.2030 -0.0347 0.045 Uiso 1 1 calc R
C39 C -0.0216(3) 0.2443(3) 0.05615(17) 0.0299(7) Uani 1 1 d .
H34 H 0.0385 0.2304 0.0455 0.036 Uiso 1 1 calc R
C40 C 0.1915(2) 0.7712(2) 0.17422(15) 0.0223(6) Uani 1 1 d .
C41 C 0.2538(2) 0.8398(3) 0.14983(17) 0.0269(7) Uani 1 1 d .
H35 H 0.3151 0.8176 0.1479 0.032 Uiso 1 1 calc R
C42 C 0.2274(2) 0.9397(3) 0.12840(17) 0.0321(8) Uani 1 1 d .
H36 H 0.2708 0.9861 0.1128 0.039 Uiso 1 1 calc R
C43 C 0.1380(3) 0.9721(3) 0.12962(17) 0.0332(8) Uani 1 1 d .
H37 H 0.1198 1.0407 0.1149 0.040 Uiso 1 1 calc R
C44 C 0.0749(2) 0.9040(3) 0.15248(17) 0.0309(8) Uani 1 1 d .
H38 H 0.0133 0.9260 0.1533 0.037 Uiso 1 1 calc R
C45 C 0.1012(2) 0.8043(3) 0.17413(16) 0.0258(7) Uani 1 1 d .
H39 H 0.0574 0.7578 0.1891 0.031 Uiso 1 1 calc R

loop_
_atom_site_aniso_label
_atom_site_aniso_U_11
_atom_site_aniso_U_22
_atom_site_aniso_U_33
_atom_site_aniso_U_23
_atom_site_aniso_U_13
_atom_site_aniso_U_12
Au1 0.02663(7) 0.03232(8) 0.02218(7) 0.00061(5) -0.00069(5) 0.00634(5)
Cl1 0.0547(6) 0.0646(7) 0.0228(4) -0.0042(4) -0.0075(4) 0.0203(5)
S1 0.0219(4) 0.0187(4) 0.0292(4) 0.0044(3) -0.0021(3) -0.0007(3)
P1 0.0194(4) 0.0257(4) 0.0213(4) 0.0026(3) 0.0022(3) 0.0049(3)
N1 0.0213(12) 0.0197(13) 0.0268(14) 0.0023(11) 0.0024(10) 0.0028(10)
N2 0.0214(13) 0.0226(14) 0.0265(14) 0.0052(11) -0.0019(11) 0.0003(10)
C1 0.0195(14) 0.0253(17) 0.0229(15) 0.0057(13) 0.0010(12) 0.0033(12)
C2 0.0190(15) 0.0271(17) 0.0244(17) 0.0080(13) 0.0010(12) 0.0051(12)
C3 0.0224(16) 0.0311(19) 0.0345(19) 0.0013(15) 0.0076(14) 0.0038(13)
C4 0.0271(17) 0.034(2) 0.044(2) -0.0038(16) 0.0093(16) 0.0047(14)
C5 0.0276(17) 0.0301(19) 0.0312(19) -0.0043(14) 0.0041(14) 0.0040(14)
C6 0.0211(15) 0.0235(16) 0.0217(16) 0.0022(12) -0.0018(12) 0.0040(12)
C7 0.0201(14) 0.0240(16) 0.0207(16) 0.0040(12) -0.0013(12) 0.0031(12)
C8 0.0267(16) 0.0220(17) 0.0328(19) 0.0047(14) 0.0021(14) 0.0024(13)
C9 0.0314(19) 0.0215(18) 0.060(3) 0.0056(17) 0.0010(17) 0.0048(14)
C10 0.038(2) 0.031(2) 0.037(2) 0.0137(16) 0.0020(16) -0.0055(15)
C11 0.0241(15) 0.0190(16) 0.0285(17) 0.0017(13) 0.0063(13) 0.0021(12)
C12 0.0332(18) 0.0200(16) 0.0291(18) 0.0001(13) 0.0050(14) -0.0019(13)
C13 0.0296(17) 0.0208(16) 0.0302(18) -0.0033(13) 0.0059(14) -0.0025(13)
C14 0.0215(14) 0.0196(16) 0.0266(16) -0.0024(12) 0.0042(12) -0.0008(12)
C15 0.0214(15) 0.0213(16) 0.0262(16) -0.0032(13) 0.0046(12) 0.0017(12)
C16 0.0221(15) 0.0209(16) 0.0278(17) 0.0007(13) 0.0012(13) 0.0002(12)
C17 0.0285(17) 0.0249(17) 0.0277(18) 0.0010(13) -0.0016(14) -0.0024(13)
C18 0.0306(17) 0.0204(17) 0.0275(17) 0.0043(13) 0.0003(14) -0.0030(13)
C19 0.0218(15) 0.0181(16) 0.0278(17) 0.0032(12) 0.0005(12) -0.0004(12)
C20 0.0214(15) 0.0231(16) 0.0264(17) 0.0022(13) 0.0037(13) -0.0011(12)
C21 0.0231(15) 0.0219(16) 0.0251(17) 0.0047(13) 0.0043(13) -0.0008(12)
C22 0.0248(15) 0.0237(17) 0.0235(16) 0.0022(13) 0.0019(12) -0.0030(12)
C23 0.0269(16) 0.0279(18) 0.0230(16) -0.0037(13) 0.0021(13) -0.0032(13)
C24 0.0208(15) 0.0264(17) 0.0226(16) 0.0037(13) 0.0013(12) -0.0007(12)
C25 0.0208(15) 0.0283(18) 0.0246(17) 0.0042(13) -0.0014(12) -0.0002(12)
C26 0.0217(16) 0.039(2) 0.042(2) 0.0122(16) 0.0092(15) 0.0052(14)
C27 0.0314(18) 0.044(2) 0.031(2) 0.0084(16) -0.0089(15) -0.0074(16)
C28 0.0253(16) 0.0252(17) 0.0277(17) 0.0030(13) 0.0027(13) 0.0037(13)
C29 0.0264(16) 0.0294(18) 0.0285(18) 0.0060(14) 0.0046(14) 0.0049(13)
C30 0.0294(18) 0.035(2) 0.044(2) 0.0065(16) 0.0094(16) 0.0129(15)
C31 0.036(2) 0.050(3) 0.043(2) 0.0116(19) -0.0038(18) 0.0180(18)
C32 0.053(3) 0.064(3) 0.030(2) 0.0045(19) -0.0083(19) 0.024(2)
C33 0.041(2) 0.048(2) 0.029(2) -0.0028(17) -0.0030(16) 0.0188(18)
C34 0.0290(16) 0.0167(15) 0.0232(16) 0.0008(12) 0.0012(13) -0.0044(12)
C35 0.0279(17) 0.0283(18) 0.0272(17) -0.0016(14) 0.0019(13) -0.0035(13)
C36 0.0314(18) 0.034(2) 0.034(2) 0.0016(16) -0.0031(15) -0.0062(15)
C37 0.045(2) 0.0289(19) 0.0297(19) 0.0038(15) -0.0112(16) -0.0113(16)
C38 0.066(3) 0.0260(19) 0.0194(17) -0.0019(14) 0.0005(16) -0.0070(17)
C39 0.0411(19) 0.0225(17) 0.0269(17) 0.0002(14) 0.0073(14) -0.0015(14)
C40 0.0243(15) 0.0216(16) 0.0198(15) 0.0018(12) -0.0027(12) -0.0020(12)
C41 0.0253(16) 0.0264(18) 0.0279(18) 0.0041(14) -0.0018(13) -0.0051(13)
C42 0.041(2) 0.0257(18) 0.0299(19) 0.0041(14) 0.0029(15) -0.0091(15)
C43 0.051(2) 0.0197(17) 0.0283(18) 0.0014(14) 0.0025(16) 0.0069(15)
C44 0.0358(19) 0.0268(18) 0.0289(18) -0.0034(14) -0.0017(15) 0.0074(14)
C45 0.0324(17) 0.0227(17) 0.0226(16) 0.0003(13) 0.0040(13) 0.0013(13)

loop_
_atom_type_symbol
_atom_type_description
_atom_type_scat_dispersion_real
_atom_type_scat_dispersion_imag
_atom_type_scat_source
C C 0.0033 0.0016 'International Tables Vol C Tables 4.2.6.8 and 6.1.1.4'
H H 0.0000 0.0000 'International Tables Vol C Tables 4.2.6.8 and 6.1.1.4'
Au Au -2.0133 8.8022 'International Tables Vol C Tables 4.2.6.8 and 6.1.1.4'
Cl Cl 0.1484 0.1585 'International Tables Vol C Tables 4.2.6.8 and 6.1.1.4'
N N 0.0061 0.0033 'International Tables Vol C Tables 4.2.6.8 and 6.1.1.4'
P P 0.1023 0.0942 'International Tables Vol C Tables 4.2.6.8 and 6.1.1.4'
S S 0.1246 0.1234 'International Tables Vol C Tables 4.2.6.8 and 6.1.1.4'

loop_
_geom_angle_atom_site_label_1
_geom_angle_atom_site_label_2
_geom_angle_atom_site_label_3
_geom_angle
P1 Au1 Cl1 177.52(3)
C16 S1 C19 91.61(15)
C1 P1 C7 94.39(14)
C1 P1 C28 105.73(14)
C7 P1 C28 106.95(15)
C1 P1 Au1 112.65(10)
C7 P1 Au1 115.71(10)
C28 P1 Au1 118.41(11)
C11 N1 C14 105.5(3)
C24 N2 C21 106.6(3)
C2 C1 C8 128.7(3)
C2 C1 P1 106.5(2)
C8 C1 P1 123.7(2)
C1 C2 C6 116.2(3)
C1 C2 C3 135.1(3)
C6 C2 C3 108.4(3)
C2 C3 C4 103.3(3)
C3 C4 C5 105.2(3)
C6 C5 C4 102.5(3)
C7 C6 C2 116.8(3)
C7 C6 C5 133.9(3)
C2 C6 C5 109.1(3)
C6 C7 C25 127.0(3)
C6 C7 P1 106.1(2)
C25 C7 P1 126.7(2)
C11 C8 C1 108.6(3)
C11 C8 C10 110.3(3)
C1 C8 C10 110.7(3)
C11 C8 C9 107.7(3)
C1 C8 C9 111.7(3)
C10 C8 C9 107.8(3)
N1 C11 C12 112.2(3)
N1 C11 C8 122.7(3)
C12 C11 C8 125.0(3)
C13 C12 C11 106.5(3)
C12 C13 C14 106.4(3)
C15 C14 N1 123.3(3)
C15 C14 C13 127.3(3)
N1 C14 C13 109.3(3)
C14 C15 C16 125.3(3)
C14 C15 C34 119.3(3)
C16 C15 C34 115.3(3)
C17 C16 C15 124.5(3)
C17 C16 S1 111.0(2)
C15 C16 S1 124.5(2)
C16 C17 C18 112.8(3)
C19 C18 C17 113.8(3)
C18 C19 C20 125.7(3)
C18 C19 S1 110.7(2)
C20 C19 S1 123.6(2)
C21 C20 C19 122.5(3)
C21 C20 C40 119.9(3)
C19 C20 C40 117.6(3)
C20 C21 N2 120.2(3)
C20 C21 C22 130.9(3)
N2 C21 C22 108.9(3)
C23 C22 C21 106.4(3)
C22 C23 C24 106.3(3)
N2 C24 C23 111.9(3)
N2 C24 C25 119.5(3)
C23 C24 C25 128.6(3)
C24 C25 C7 107.9(2)
C24 C25 C27 111.0(3)
C7 C25 C27 110.0(3)
C24 C25 C26 107.2(3)
C7 C25 C26 111.5(3)
C27 C25 C26 109.3(3)
C29 C28 C33 119.8(3)
C29 C28 P1 121.3(3)
C33 C28 P1 118.8(3)
C28 C29 C30 120.3(3)
C31 C30 C29 119.7(3)
C30 C31 C32 120.6(3)
C31 C32 C33 119.8(4)
C32 C33 C28 119.8(4)
C39 C34 C35 118.8(3)
C39 C34 C15 121.1(3)
C35 C34 C15 120.1(3)
C36 C35 C34 120.8(3)
C37 C36 C35 120.2(4)
C38 C37 C36 119.7(3)
C37 C38 C39 121.0(3)
C34 C39 C38 119.7(3)
C45 C40 C41 118.4(3)
C45 C40 C20 120.9(3)
C41 C40 C20 120.6(3)
C42 C41 C40 120.8(3)
C43 C42 C41 120.1(3)
C42 C43 C44 119.7(3)
C45 C44 C43 120.3(3)
C44 C45 C40 120.6(3)

loop_
_geom_bond_atom_site_label_1
_geom_bond_atom_site_label_2
_geom_bond_distance
Au1 P1 2.2319(9)
Au1 Cl1 2.2932(9)
S1 C16 1.732(3)
S1 C19 1.741(3)
P1 C1 1.817(3)
P1 C7 1.820(3)
P1 C28 1.826(3)
N1 C11 1.307(4)
N1 C14 1.411(4)
N2 C24 1.305(4)
N2 C21 1.402(4)
C1 C2 1.338(4)
C1 C8 1.518(4)
C2 C6 1.474(4)
C2 C3 1.508(4)
C3 C4 1.532(5)
C4 C5 1.545(5)
C5 C6 1.505(4)
C6 C7 1.341(4)
C7 C25 1.526(4)
C8 C11 1.516(5)
C8 C10 1.548(5)
C8 C9 1.548(5)
C11 C12 1.462(4)
C12 C13 1.339(5)
C13 C14 1.455(4)
C14 C15 1.362(4)
C15 C16 1.448(4)
C15 C34 1.495(4)
C16 C17 1.388(4)
C17 C18 1.396(4)
C18 C19 1.376(4)
C19 C20 1.453(4)
C20 C21 1.366(4)
C20 C40 1.489(4)
C21 C22 1.454(4)
C22 C23 1.353(4)
C23 C24 1.458(5)
C24 C25 1.522(4)
C25 C27 1.529(5)
C25 C26 1.544(5)
C28 C29 1.378(4)
C28 C33 1.395(5)
C29 C30 1.397(5)
C30 C31 1.373(5)
C31 C32 1.387(6)
C32 C33 1.388(5)
C34 C39 1.386(4)
C34 C35 1.394(4)
C35 C36 1.380(5)
C36 C37 1.372(5)
C37 C38 1.371(6)
C38 C39 1.391(5)
C40 C45 1.394(4)
C40 C41 1.395(4)
C41 C42 1.383(5)
C42 C43 1.382(5)
C43 C44 1.388(5)
C44 C45 1.382(5)
